data_4114874
loop_
_publ_author_name
'Timothy J. Boyle'
'Judith M. Segall'
'Todd M. Alam'
'Mark A. Rodriguez'
'Jessica M. Santana'

_publ_section_title
;
 Chemistry of a Novel Family of Tridentate Alkoxy Tin(II) Clusters
;
_journal_name_full 'Journal of the American Chemical Society'
_journal_page_first 6904
_journal_page_last 6913
_journal_paper_doi 10.1021/ja0202309
_journal_volume 124
_journal_year 2002
_chemical_formula_sum 'C12 H22 O6.5 Sn3'
_chemical_formula_weight 626.36
_chemical_name_common '[Sn(THME)2]2 . (THF)solvent'
_chemical_name_systematic
; 
 ? 
;
_space_group_IT_number 61
_symmetry_cell_setting orthorhombic
_symmetry_space_group_name_Hall '-P 2ac 2ab'
_symmetry_space_group_name_H-M 'P b c a'
_atom_sites_solution_hydrogens geom
_atom_sites_solution_primary direct
_atom_sites_solution_secondary difmap
_audit_creation_method SHELXL-97
_cell_angle_alpha 90.00
_cell_angle_beta 90.00
_cell_angle_gamma 90.00
_cell_formula_units_Z 16
_cell_length_a 12.3788(19)
_cell_length_b 22.642(3)
_cell_length_c 25.337(4)
_cell_measurement_temperature 168(2)
_cell_volume 7101.5(18)
_computing_cell_refinement 'Bruker SMART'
_computing_data_collection 'Bruker SMART'
_computing_data_reduction 'Bruker SHELXTL'
_computing_molecular_graphics 'Bruker SHELXTL'
_computing_publication_material 'Bruker SHELXTL'
_computing_structure_refinement 'SHELXL-97 (Sheldrick, 1997)'
_computing_structure_solution 'SHELXS-97 (Sheldrick, 1990)'
_diffrn_ambient_temperature 168(2)
_diffrn_measured_fraction_theta_full 0.999
_diffrn_measured_fraction_theta_max 0.999
_diffrn_measurement_device_type 'CCD area detector'
_diffrn_measurement_method 'phi and omega scans'
_diffrn_radiation_monochromator graphite
_diffrn_radiation_source 'fine-focus sealed tube'
_diffrn_radiation_type MoK\a
_diffrn_radiation_wavelength 0.71073
_diffrn_reflns_av_R_equivalents 0.0400
_diffrn_reflns_av_sigmaI/netI 0.0226
_diffrn_reflns_limit_h_max 13
_diffrn_reflns_limit_h_min -13
_diffrn_reflns_limit_k_max 25
_diffrn_reflns_limit_k_min -25
_diffrn_reflns_limit_l_max 28
_diffrn_reflns_limit_l_min -28
_diffrn_reflns_number 42395
_diffrn_reflns_theta_full 23.27
_diffrn_reflns_theta_max 23.27
_diffrn_reflns_theta_min 1.61
_exptl_absorpt_coefficient_mu 4.212
_exptl_absorpt_correction_type SADABS
_exptl_crystal_colour colorless
_exptl_crystal_density_diffrn 2.343
_exptl_crystal_description pyramid
_exptl_crystal_F_000 4736
_exptl_crystal_size_max 0.17
_exptl_crystal_size_min 0.2
_refine_diff_density_max 0.364
_refine_diff_density_min -0.525
_refine_diff_density_rms 0.080
_refine_ls_extinction_method none
_refine_ls_goodness_of_fit_ref 1.036
_refine_ls_hydrogen_treatment mixed
_refine_ls_matrix_type full
_refine_ls_number_parameters 347
_refine_ls_number_reflns 5105
_refine_ls_number_restraints 0
_refine_ls_restrained_S_all 1.036
_refine_ls_R_factor_all 0.0306
_refine_ls_R_factor_gt 0.0205
_refine_ls_shift/su_max 0.002
_refine_ls_shift/su_mean 0.000
_refine_ls_structure_factor_coef Fsqd
_refine_ls_weighting_details 'calc w=1/[\s^2^(Fo^2^)+(0.0244P)^2^+0.0000P] where P=(Fo^2^+2Fc^2^)/3'
_refine_ls_weighting_scheme calc
_refine_ls_wR_factor_gt 0.0438
_refine_ls_wR_factor_ref 0.0466
_reflns_number_gt 4420
_reflns_number_total 5105
_reflns_threshold_expression >2sigma(I)
_cod_data_source_file ja0202309_03.cif
_cod_data_source_block tjb090q_structure_1c_THF
_cod_original_cell_volume 7101.5(19)
_cod_database_code 4114874

loop_
_symmetry_equiv_pos_as_xyz
'x, y, z'
'-x+1/2, -y, z+1/2'
'-x, y+1/2, -z+1/2'
'x+1/2, -y+1/2, -z'
'-x, -y, -z'
'x-1/2, y, -z-1/2'
'x, -y-1/2, z-1/2'
'-x-1/2, y-1/2, z'

loop_
_atom_site_label
_atom_site_type_symbol
_atom_site_fract_x
_atom_site_fract_y
_atom_site_fract_z
_atom_site_U_iso_or_equiv
_atom_site_adp_type
_atom_site_occupancy
_atom_site_symmetry_multiplicity
_atom_site_calc_flag
_atom_site_refinement_flags
Sn1 Sn 0.37242(2) 0.098381(13) 0.316944(11) 0.02960(8) Uani 1 1 d .
Sn2 Sn 0.61387(2) 0.170776(13) 0.344176(11) 0.02949(8) Uani 1 1 d .
Sn4 Sn 0.36813(2) 0.352088(13) 0.524610(11) 0.03139(9) Uani 1 1 d .
Sn3 Sn 0.60902(2) 0.053429(13) 0.255651(11) 0.02880(8) Uani 1 1 d .
Sn5 Sn 0.16859(2) 0.349493(13) 0.428867(12) 0.03284(9) Uani 1 1 d .
Sn6 Sn 0.42820(2) 0.303311(14) 0.397641(12) 0.03502(9) Uani 1 1 d .
O1 O 0.4874(2) 0.11766(12) 0.38177(10) 0.0289(7) Uani 1 1 d .
O2 O 0.4819(2) 0.02328(12) 0.31054(10) 0.0292(7) Uani 1 1 d .
O3 O 0.6754(2) 0.08127(11) 0.33164(10) 0.0278(6) Uani 1 1 d .
O4 O 0.4519(2) 0.18416(11) 0.30990(10) 0.0279(7) Uani 1 1 d .
O5 O 0.4488(2) 0.09072(11) 0.23927(10) 0.0270(6) Uani 1 1 d .
O6 O 0.6430(2) 0.14899(12) 0.25994(10) 0.0281(7) Uani 1 1 d .
O7 O 0.2133(2) 0.31142(11) 0.50523(10) 0.0284(7) Uani 1 1 d .
O8 O 0.4214(2) 0.27395(12) 0.48070(11) 0.0320(7) Uani 1 1 d .
O9 O 0.2607(2) 0.27214(12) 0.40394(10) 0.0326(7) Uani 1 1 d .
O10 O 0.2595(2) 0.41126(11) 0.48001(11) 0.0311(7) Uani 1 1 d .
O11 O 0.4669(2) 0.37250(12) 0.45581(10) 0.0301(7) Uani 1 1 d .
O12 O 0.3064(2) 0.37148(12) 0.37869(10) 0.0331(7) Uani 1 1 d .
C1 C 0.5137(4) 0.07322(19) 0.41965(16) 0.0364(11) Uani 1 1 d .
H1A H 0.4459 0.0586 0.4358 0.044 Uiso 1 1 calc R
H1B H 0.5574 0.0914 0.4480 0.044 Uiso 1 1 calc R
C2 C 0.5076(3) -0.01119(18) 0.35603(16) 0.0349(11) Uani 1 1 d .
H2A H 0.5470 -0.0470 0.3445 0.042 Uiso 1 1 calc R
H2B H 0.4395 -0.0242 0.3728 0.042 Uiso 1 1 calc R
C3 C 0.6834(3) 0.04010(19) 0.37431(16) 0.0355(11) Uani 1 1 d .
H3A H 0.7270 0.0582 0.4028 0.043 Uiso 1 1 calc R
H3B H 0.7226 0.0047 0.3618 0.043 Uiso 1 1 calc R
C4 C 0.5756(3) 0.02078(18) 0.39719(15) 0.0302(10) Uani 1 1 d .
C5 C 0.5979(4) -0.0230(2) 0.44208(17) 0.0434(12) Uani 1 1 d .
H5A H 0.6404 -0.0562 0.4286 0.065 Uiso 1 1 calc R
H5B H 0.5293 -0.0376 0.4562 0.065 Uiso 1 1 calc R
H5C H 0.6383 -0.0030 0.4702 0.065 Uiso 1 1 calc R
C6 C 0.4359(4) 0.21943(19) 0.26388(16) 0.0351(11) Uani 1 1 d .
H6A H 0.4665 0.2592 0.2704 0.042 Uiso 1 1 calc R
H6B H 0.3573 0.2242 0.2581 0.042 Uiso 1 1 calc R
C7 C 0.4359(4) 0.13538(18) 0.19961(16) 0.0331(11) Uani 1 1 d .
H7A H 0.3578 0.1413 0.1931 0.040 Uiso 1 1 calc R
H7B H 0.4686 0.1210 0.1663 0.040 Uiso 1 1 calc R
C8 C 0.6089(3) 0.18907(19) 0.21943(17) 0.0355(11) Uani 1 1 d .
H8A H 0.6396 0.1758 0.1853 0.043 Uiso 1 1 calc R
H8B H 0.6391 0.2286 0.2272 0.043 Uiso 1 1 calc R
C9 C 0.4863(3) 0.19463(18) 0.21351(16) 0.0298(10) Uani 1 1 d .
C10 C 0.4631(4) 0.23795(19) 0.16839(16) 0.0413(12) Uani 1 1 d .
H10A H 0.4944 0.2227 0.1356 0.062 Uiso 1 1 calc R
H10B H 0.4952 0.2764 0.1767 0.062 Uiso 1 1 calc R
H10C H 0.3848 0.2424 0.1641 0.062 Uiso 1 1 calc R
C11 C 0.1955(3) 0.25015(17) 0.51662(17) 0.0351(11) Uani 1 1 d .
H11A H 0.1181 0.2412 0.5110 0.042 Uiso 1 1 calc R
H11B H 0.2116 0.2432 0.5544 0.042 Uiso 1 1 calc R
C12 C 0.3826(3) 0.21612(19) 0.49381(18) 0.0374(11) Uani 1 1 d .
H12A H 0.3976 0.2084 0.5316 0.045 Uiso 1 1 calc R
H12B H 0.4233 0.1866 0.4729 0.045 Uiso 1 1 calc R
C13 C 0.2371(4) 0.21475(19) 0.42480(17) 0.0382(11) Uani 1 1 d .
H13A H 0.2792 0.1851 0.4048 0.046 Uiso 1 1 calc R
H13B H 0.1596 0.2062 0.4190 0.046 Uiso 1 1 calc R
C14 C 0.2623(3) 0.20757(17) 0.48376(16) 0.0297(10) Uani 1 1 d .
C15 C 0.2316(4) 0.14483(18) 0.49968(19) 0.0427(12) Uani 1 1 d .
H15A H 0.2562 0.1372 0.5358 0.064 Uiso 1 1 calc R
H15B H 0.2659 0.1167 0.4756 0.064 Uiso 1 1 calc R
H15C H 0.1529 0.1403 0.4979 0.064 Uiso 1 1 calc R
C16 C 0.2975(3) 0.46688(18) 0.46104(17) 0.0355(11) Uani 1 1 d .
H16A H 0.3276 0.4894 0.4912 0.043 Uiso 1 1 calc R
H16B H 0.2352 0.4895 0.4471 0.043 Uiso 1 1 calc R
C17 C 0.4840(3) 0.43199(18) 0.43873(17) 0.0359(11) Uani 1 1 d .
H17A H 0.5395 0.4319 0.4106 0.043 Uiso 1 1 calc R
H17B H 0.5131 0.4551 0.4687 0.043 Uiso 1 1 calc R
C18 C 0.3385(4) 0.43119(18) 0.36960(16) 0.0357(11) Uani 1 1 d .
H18A H 0.2753 0.4536 0.3564 0.043 Uiso 1 1 calc R
H18B H 0.3941 0.4316 0.3415 0.043 Uiso 1 1 calc R
C19 C 0.3835(3) 0.46301(18) 0.41799(16) 0.0304(10) Uani 1 1 d .
C20 C 0.4158(4) 0.52572(19) 0.40164(17) 0.0404(12) Uani 1 1 d .
H20A H 0.4377 0.5481 0.4329 0.061 Uiso 1 1 calc R
H20B H 0.3541 0.5453 0.3849 0.061 Uiso 1 1 calc R
H20C H 0.4761 0.5239 0.3767 0.061 Uiso 1 1 calc R

loop_
_atom_site_aniso_label
_atom_site_aniso_U_11
_atom_site_aniso_U_22
_atom_site_aniso_U_33
_atom_site_aniso_U_23
_atom_site_aniso_U_13
_atom_site_aniso_U_12
Sn1 0.02027(17) 0.03964(19) 0.02890(17) 0.00203(14) 0.00083(13) -0.00217(13)
Sn2 0.02705(17) 0.02914(17) 0.03228(18) -0.00539(13) -0.00343(14) -0.00194(13)
Sn4 0.03417(19) 0.03360(18) 0.02639(17) -0.00178(13) -0.00461(13) -0.00195(14)
Sn3 0.03170(18) 0.02843(17) 0.02626(17) -0.00308(13) 0.00342(13) 0.00436(13)
Sn5 0.02336(17) 0.03302(18) 0.0421(2) 0.00156(14) -0.00654(14) 0.00244(13)
Sn6 0.03174(19) 0.03707(19) 0.03626(19) -0.00739(15) 0.00896(14) 0.00190(14)
O1 0.0264(17) 0.0364(17) 0.0240(15) -0.0020(13) 0.0010(12) 0.0033(13)
O2 0.0314(17) 0.0305(16) 0.0256(16) 0.0004(13) -0.0041(13) -0.0023(13)
O3 0.0243(16) 0.0297(16) 0.0294(16) 0.0019(13) -0.0002(13) 0.0025(12)
O4 0.0286(17) 0.0284(16) 0.0268(16) 0.0001(13) 0.0010(12) 0.0040(13)
O5 0.0283(17) 0.0294(16) 0.0233(15) 0.0006(12) -0.0033(12) -0.0010(13)
O6 0.0242(16) 0.0288(16) 0.0313(16) 0.0045(13) 0.0022(13) 0.0052(12)
O7 0.0245(16) 0.0270(16) 0.0337(17) -0.0012(13) 0.0024(13) 0.0014(13)
O8 0.0221(16) 0.0295(16) 0.0443(18) -0.0015(14) -0.0028(13) 0.0009(13)
O9 0.0334(18) 0.0332(17) 0.0313(17) -0.0046(14) -0.0026(13) -0.0007(13)
O10 0.0322(17) 0.0281(16) 0.0329(17) -0.0006(13) 0.0035(14) -0.0004(13)
O11 0.0258(16) 0.0316(17) 0.0329(17) 0.0009(14) -0.0020(13) -0.0010(13)
O12 0.0357(18) 0.0344(17) 0.0291(17) -0.0010(14) -0.0034(13) -0.0021(14)
C1 0.037(3) 0.047(3) 0.026(2) 0.006(2) 0.000(2) -0.001(2)
C2 0.037(3) 0.036(3) 0.032(3) 0.005(2) -0.002(2) -0.001(2)
C3 0.033(3) 0.038(3) 0.036(3) 0.001(2) -0.006(2) -0.001(2)
C4 0.034(3) 0.034(3) 0.022(2) 0.0043(19) -0.0050(19) -0.001(2)
C5 0.052(3) 0.047(3) 0.031(3) 0.011(2) -0.010(2) -0.001(2)
C6 0.032(3) 0.037(3) 0.037(3) 0.004(2) 0.002(2) 0.008(2)
C7 0.032(3) 0.038(3) 0.029(3) 0.003(2) -0.002(2) 0.001(2)
C8 0.032(3) 0.037(3) 0.038(3) 0.008(2) 0.006(2) -0.001(2)
C9 0.029(3) 0.031(3) 0.029(2) 0.000(2) 0.0046(19) 0.007(2)
C10 0.046(3) 0.039(3) 0.039(3) 0.013(2) 0.002(2) 0.008(2)
C11 0.031(3) 0.032(3) 0.042(3) 0.005(2) 0.002(2) 0.001(2)
C12 0.035(3) 0.030(3) 0.047(3) 0.002(2) 0.001(2) -0.001(2)
C13 0.035(3) 0.031(3) 0.048(3) -0.009(2) 0.001(2) -0.003(2)
C14 0.024(2) 0.026(2) 0.039(3) 0.002(2) 0.000(2) -0.0003(18)
C15 0.035(3) 0.035(3) 0.058(3) 0.000(2) -0.003(2) 0.001(2)
C16 0.038(3) 0.030(3) 0.038(3) -0.002(2) -0.004(2) 0.003(2)
C17 0.035(3) 0.037(3) 0.036(3) -0.003(2) 0.000(2) -0.008(2)
C18 0.040(3) 0.035(3) 0.032(3) 0.002(2) -0.003(2) -0.005(2)
C19 0.032(3) 0.028(2) 0.032(2) -0.003(2) -0.003(2) -0.002(2)
C20 0.042(3) 0.038(3) 0.041(3) 0.005(2) -0.002(2) -0.002(2)

loop_
_atom_type_symbol
_atom_type_description
_atom_type_scat_dispersion_real
_atom_type_scat_dispersion_imag
_atom_type_scat_source
C C 0.0033 0.0016 'International Tables Vol C Tables 4.2.6.8 and 6.1.1.4'
H H 0.0000 0.0000 'International Tables Vol C Tables 4.2.6.8 and 6.1.1.4'
O O 0.0106 0.0060 'International Tables Vol C Tables 4.2.6.8 and 6.1.1.4'
Sn Sn -0.6537 1.4246 'International Tables Vol C Tables 4.2.6.8 and 6.1.1.4'

loop_
_geom_angle_atom_site_label_1
_geom_angle_atom_site_label_2
_geom_angle_atom_site_label_3
_geom_angle
O2 Sn1 O4 114.04(10)
O2 Sn1 O5 66.62(9)
O4 Sn1 O5 78.62(9)
O2 Sn1 O1 79.04(10)
O4 Sn1 O1 66.18(10)
O5 Sn1 O1 113.85(10)
O3 Sn2 O1 78.66(10)
O3 Sn2 O4 112.72(10)
O1 Sn2 O4 66.26(10)
O3 Sn2 O6 66.30(9)
O1 Sn2 O6 114.33(9)
O4 Sn2 O6 78.45(9)
O11 Sn4 O7 113.72(10)
O11 Sn4 O8 66.18(10)
O7 Sn4 O8 79.02(9)
O11 Sn4 O10 78.69(10)
O7 Sn4 O10 66.80(10)
O8 Sn4 O10 114.41(10)
O3 Sn3 O5 113.27(9)
O3 Sn3 O6 66.56(10)
O5 Sn3 O6 78.74(9)
O3 Sn3 O2 78.60(9)
O5 Sn3 O2 66.04(9)
O6 Sn3 O2 114.08(9)
O9 Sn5 O12 66.85(10)
O9 Sn5 O7 78.92(10)
O12 Sn5 O7 114.00(10)
O9 Sn5 O10 114.26(10)
O12 Sn5 O10 78.46(10)
O7 Sn5 O10 66.61(10)
O9 Sn6 O11 112.65(10)
O9 Sn6 O8 78.36(10)
O11 Sn6 O8 65.48(10)
O9 Sn6 O12 66.17(10)
O11 Sn6 O12 78.30(10)
O8 Sn6 O12 113.03(10)
C1 O1 Sn2 121.1(2)
C1 O1 Sn1 120.4(2)
Sn2 O1 Sn1 104.16(10)
C2 O2 Sn1 120.3(2)
C2 O2 Sn3 121.2(2)
Sn1 O2 Sn3 104.40(11)
C3 O3 Sn3 120.2(2)
C3 O3 Sn2 121.2(2)
Sn3 O3 Sn2 105.33(11)
C6 O4 Sn1 120.1(2)
C6 O4 Sn2 121.7(2)
Sn1 O4 Sn2 104.78(11)
C7 O5 Sn1 121.7(2)
C7 O5 Sn3 120.2(2)
Sn1 O5 Sn3 104.50(10)
C8 O6 Sn3 121.9(2)
C8 O6 Sn2 120.0(2)
Sn3 O6 Sn2 103.54(10)
C11 O7 Sn4 119.9(2)
C11 O7 Sn5 121.3(2)
Sn4 O7 Sn5 104.76(11)
C12 O8 Sn4 121.3(2)
C12 O8 Sn6 120.6(2)
Sn4 O8 Sn6 104.60(11)
C13 O9 Sn5 121.0(2)
C13 O9 Sn6 120.7(2)
Sn5 O9 Sn6 104.85(11)
C16 O10 Sn4 120.4(2)
C16 O10 Sn5 121.9(2)
Sn4 O10 Sn5 103.04(10)
C17 O11 Sn4 121.6(2)
C17 O11 Sn6 120.0(2)
Sn4 O11 Sn6 105.20(11)
C18 O12 Sn5 121.8(2)
C18 O12 Sn6 120.4(2)
Sn5 O12 Sn6 104.31(11)
O1 C1 C4 114.4(3)
O2 C2 C4 114.6(3)
O3 C3 C4 114.5(3)
C3 C4 C2 111.2(3)
C3 C4 C1 111.1(3)
C2 C4 C1 110.4(4)
C3 C4 C5 108.1(4)
C2 C4 C5 107.5(3)
C1 C4 C5 108.5(3)
O4 C6 C9 114.8(3)
O5 C7 C9 114.5(3)
O6 C8 C9 114.5(3)
C7 C9 C6 110.5(3)
C7 C9 C8 110.9(3)
C6 C9 C8 110.7(4)
C7 C9 C10 108.4(3)
C6 C9 C10 108.1(3)
C8 C9 C10 108.2(3)
O7 C11 C14 114.8(3)
O8 C12 C14 113.9(3)
O9 C13 C14 114.4(3)
C11 C14 C12 111.1(3)
C11 C14 C15 108.1(3)
C12 C14 C15 108.5(3)
C11 C14 C13 110.9(3)
C12 C14 C13 110.3(4)
C15 C14 C13 107.8(3)
O10 C16 C19 114.8(3)
O11 C17 C19 114.7(3)
O12 C18 C19 114.8(3)
C17 C19 C16 110.5(3)
C17 C19 C18 111.0(3)
C16 C19 C18 110.3(4)
C17 C19 C20 107.9(3)
C16 C19 C20 108.8(3)
C18 C19 C20 108.4(3)

loop_
_geom_bond_atom_site_label_1
_geom_bond_atom_site_label_2
_geom_bond_distance
Sn1 O2 2.180(3)
Sn1 O4 2.185(3)
Sn1 O5 2.190(3)
Sn1 O1 2.217(3)
Sn2 O3 2.188(3)
Sn2 O1 2.192(3)
Sn2 O4 2.205(3)
Sn2 O6 2.220(3)
Sn4 O11 2.179(3)
Sn4 O7 2.182(3)
Sn4 O8 2.192(3)
Sn4 O10 2.209(3)
Sn3 O3 2.186(3)
Sn3 O5 2.196(3)
Sn3 O6 2.207(3)
Sn3 O2 2.209(3)
Sn5 O9 2.183(3)
Sn5 O12 2.185(3)
Sn5 O7 2.189(3)
Sn5 O10 2.214(3)
Sn6 O9 2.196(3)
Sn6 O11 2.204(3)
Sn6 O8 2.209(3)
Sn6 O12 2.211(3)
O1 C1 1.428(5)
O2 C2 1.428(5)
O3 C3 1.431(5)
O4 C6 1.427(5)
O5 C7 1.434(5)
O6 C8 1.434(5)
O7 C11 1.434(4)
O8 C12 1.434(5)
O9 C13 1.433(5)
O10 C16 1.428(5)
O11 C17 1.431(5)
O12 C18 1.428(5)
C1 C4 1.524(6)
C2 C4 1.523(5)
C3 C4 1.519(6)
C4 C5 1.533(5)
C6 C9 1.528(5)
C7 C9 1.521(6)
C8 C9 1.530(6)
C9 C10 1.533(5)
C11 C14 1.519(5)
C12 C14 1.524(5)
C13 C14 1.535(6)
C14 C15 1.525(5)
C16 C19 1.527(6)
C17 C19 1.522(6)
C18 C19 1.527(6)
C19 C20 1.532(6)
